data_7216957
loop_
_publ_author_name
'Moriguchi, Tetsuji'
'Inoue, Megumi'
'Yasutake, Mikio'
'Sinmyozu, Teruo'
'Sakata, Kazunori'
'Tsuge, Akihiko'

_publ_section_title
;
 Preparation and structural properties of dithia[3.3.1]metacyclophanes
;
_journal_issue 11
_journal_name_full 'Journal of the Chemical Society, Perkin Transactions 2'
_journal_page_first 2084
_journal_paper_doi 10.1039/b106154m
_journal_year 2001
_chemical_formula_analytical 'C33 H41 N O4 S2 '
_chemical_formula_moiety 'C33 H41 N O4 S2 '
_chemical_formula_sum 'C33 H41 N O4 S2'
_chemical_formula_weight 579.81
_space_group_IT_number 14
_symmetry_cell_setting monoclinic
_symmetry_Int_Tables_number 14
_symmetry_space_group_name_Hall '-P 2ybc'
_symmetry_space_group_name_H-M 'P 1 21/c 1'
_audit_creation_date 'Mon Mar 15 02:49:46 1999'
_audit_creation_method 'from TEXRAY.INF file'
_cell_angle_alpha 90
_cell_angle_beta 114.97(1)
_cell_angle_gamma 90
_cell_formula_units_Z 4
_cell_length_a 15.169(4)
_cell_length_b 12.719(7)
_cell_length_c 17.684(3)
_cell_measurement_reflns_used 0
_cell_measurement_temperature 103.2
_cell_measurement_theta_max 0.0
_cell_measurement_theta_min 0.0
_cell_volume 3093(2)
_computing_cell_refinement 'MSC/AFC Diffractometer Control'
_computing_data_collection 'MSC/AFC Diffractometer Control'
_computing_data_reduction teXsan
_computing_publication_material teXsan
_computing_structure_refinement teXsan
_diffrn_ambient_temperature 103.2
_diffrn_detector_area_resol_mean 0.010000
_diffrn_measurement_device_type 'Rigaku RAXIS-IV'
_diffrn_measurement_method 'Imaging Plate'
_diffrn_radiation_detector 'Imaging Plate'
_diffrn_radiation_monochromator graphite
_diffrn_radiation_source 'Rigaku rotating anode'
_diffrn_radiation_type 'Mo K\a'
_diffrn_radiation_wavelength 0.7107
_diffrn_reflns_av_R_equivalents 0.000
_diffrn_reflns_av_sigmaI/netI 0.011
_diffrn_reflns_limit_h_max 19
_diffrn_reflns_limit_h_min 0
_diffrn_reflns_limit_k_max 16
_diffrn_reflns_limit_k_min 0
_diffrn_reflns_limit_l_max 20
_diffrn_reflns_limit_l_min -22
_diffrn_reflns_number 6686
_diffrn_reflns_reduction_process 'Lp corrections applied'
_diffrn_reflns_theta_max 55.10
_diffrn_reflns_theta_min 0.00
_exptl_absorpt_coefficient_mu 0.209
_exptl_absorpt_correction_type none
_exptl_crystal_colour yellow
_exptl_crystal_density_diffrn 1.245
_exptl_crystal_density_method 'not measured'
_exptl_crystal_description prismatic
_exptl_crystal_F_000 1240.00
_exptl_crystal_size_max 0.500
_exptl_crystal_size_mid 0.400
_exptl_crystal_size_min 0.300
_refine_diff_density_max 0.43
_refine_diff_density_min -0.46
_refine_ls_extinction_method none
_refine_ls_goodness_of_fit_ref 3.674
_refine_ls_hydrogen_treatment refall
_refine_ls_matrix_type full
_refine_ls_number_constraints 0
_refine_ls_number_parameters 525
_refine_ls_number_reflns 6076
_refine_ls_number_restraints 0
_refine_ls_R_factor_all 0.0582
_refine_ls_R_factor_gt 0.0582
_refine_ls_shift/su_max 0.1270
_refine_ls_shift/su_mean 0.0070
_refine_ls_structure_factor_coef F
_refine_ls_weighting_scheme unit
_refine_ls_wR_factor_gt 0.0690
_refine_ls_wR_factor_ref 0.0690
_reflns_number_gt 6076
_reflns_number_total 6686
_reflns_threshold_expression >2.0sigma(I)
_cod_data_source_file b106154m.txt
_cod_data_source_block Nitrodithia[1.3.3]MCPLowTemp
_cod_original_cell_volume 3092.6599
_cod_original_sg_symbol_H-M 'P 21/c       '
_cod_original_formula_sum 'C33 H41 N O4 S2 '
_cod_database_code 7216957

loop_
_symmetry_equiv_pos_as_xyz
x,y,z
-x,1/2+y,1/2-z
-x,-y,-z
x,1/2-y,1/2+z

loop_
_atom_site_label
_atom_site_type_symbol
_atom_site_fract_x
_atom_site_fract_y
_atom_site_fract_z
_atom_site_U_iso_or_equiv
_atom_site_adp_type
_atom_site_occupancy
_atom_site_calc_flag
S(1) S 0.79820(5) 0.11914(6) -0.12469(4) 0.0184(2) Uani 1.00 d
S(2) S 0.71014(6) -0.23804(6) 0.22102(5) 0.0206(2) Uani 1.00 d
O(1) O 0.9332(1) 0.1039(2) 0.1167(1) 0.0186(5) Uani 1.00 d
O(2) O 0.9043(1) -0.0246(2) 0.3025(1) 0.0191(5) Uani 1.00 d
O(3) O 0.8626(2) -0.2172(2) -0.0085(2) 0.0279(6) Uani 1.00 d
O(4) O 0.9429(2) -0.1649(2) 0.1196(2) 0.0374(7) Uani 1.00 d
N(1) N 0.8708(2) -0.1646(2) 0.0530(2) 0.0210(6) Uani 1.00 d
C(1) C 0.8122(2) -0.0061(2) -0.0726(2) 0.0192(7) Uani 1.00 d
C(2) C 0.8846(2) 0.2017(2) -0.0422(2) 0.0199(7) Uani 1.00 d
C(3) C 0.8509(2) 0.2438(2) 0.0216(2) 0.0168(7) Uani 1.00 d
C(4) C 0.7923(2) 0.3338(2) 0.0032(2) 0.0179(7) Uani 1.00 d
C(5) C 0.7650(2) 0.3798(2) 0.0620(2) 0.0161(6) Uani 1.00 d
C(6) C 0.7977(2) 0.3331(2) 0.1408(2) 0.0166(7) Uani 1.00 d
C(7) C 0.8527(2) 0.2394(2) 0.1607(2) 0.0148(6) Uani 1.00 d
C(8) C 0.8797(2) 0.1972(2) 0.1005(2) 0.0159(6) Uani 1.00 d
C(9) C 0.7016(2) 0.4790(2) 0.0401(2) 0.0187(7) Uani 1.00 d
C(10) C 0.7546(3) 0.5685(2) 0.0167(2) 0.0252(8) Uani 1.00 d
C(11) C 0.6054(2) 0.4557(3) -0.0351(2) 0.0270(8) Uani 1.00 d
C(12) C 0.6793(2) 0.5173(3) 0.1129(2) 0.0242(8) Uani 1.00 d
C(13) C 1.0362(2) 0.1203(3) 0.1626(2) 0.0257(8) Uani 1.00 d
C(14) C 0.8800(2) 0.1890(2) 0.2451(2) 0.0163(6) Uani 1.00 d
C(15) C 0.7982(2) 0.1265(2) 0.2530(2) 0.0140(6) Uani 1.00 d
C(16) C 0.7063(2) 0.1695(2) 0.2324(2) 0.0156(6) Uani 1.00 d
C(17) C 0.6306(2) 0.1134(2) 0.2398(2) 0.0158(6) Uani 1.00 d
C(18) C 0.6497(2) 0.0104(2) 0.2692(2) 0.0165(6) Uani 1.00 d
C(19) C 0.7409(2) -0.0363(2) 0.2902(2) 0.0151(6) Uani 1.00 d
C(20) C 0.8148(2) 0.0231(2) 0.2836(2) 0.0149(6) Uani 1.00 d
C(21) C 0.5318(2) 0.1667(2) 0.2172(2) 0.0186(7) Uani 1.00 d
C(22) C 0.4910(2) 0.2074(3) 0.1264(2) 0.0254(8) Uani 1.00 d
C(23) C 0.5451(2) 0.2606(3) 0.2766(2) 0.0256(8) Uani 1.00 d
C(24) C 0.4564(2) 0.0909(2) 0.2240(2) 0.0219(7) Uani 1.00 d
C(25) C 0.9714(2) -0.0106(3) 0.3886(2) 0.0279(8) Uani 1.00 d
C(26) C 0.7557(2) -0.1518(2) 0.3126(2) 0.0187(7) Uani 1.00 d
C(27) C 0.7849(2) -0.1994(2) 0.1680(2) 0.0197(7) Uani 1.00 d
C(28) C 0.7436(2) -0.1173(2) 0.0993(2) 0.0163(6) Uani 1.00 d
C(29) C 0.6626(2) -0.0561(2) 0.0870(2) 0.0197(7) Uani 1.00 d
C(30) C 0.6331(2) 0.0246(2) 0.0277(2) 0.0202(7) Uani 1.00 d
C(31) C 0.6817(2) 0.0431(2) -0.0228(2) 0.0177(7) Uani 1.00 d
C(32) C 0.7595(2) -0.0195(2) -0.0163(2) 0.0167(6) Uani 1.00 d
C(33) C 0.7875(2) -0.0979(2) 0.0448(2) 0.0161(6) Uani 1.00 d
H(1) H 0.889(3) -0.027(3) -0.037(2) 0.028(10) Uiso 1.00 calc
H(2) H 0.786(2) -0.057(3) -0.118(2) 0.017(8) Uiso 1.00 calc
H(3) H 0.944(3) 0.151(3) -0.016(2) 0.025(9) Uiso 1.00 calc
H(4) H 0.895(3) 0.256(3) -0.080(2) 0.03(1) Uiso 1.00 calc
H(5) H 0.772(2) 0.361(3) -0.052(2) 0.015(8) Uiso 1.00 calc
H(6) H 0.786(3) 0.372(4) 0.192(3) 0.05(1) Uiso 1.00 calc
H(7) H 0.819(2) 0.584(3) 0.064(2) 0.014(8) Uiso 1.00 calc
H(8) H 0.767(3) 0.543(4) -0.035(3) 0.05(1) Uiso 1.00 calc
H(9) H 0.710(3) 0.636(4) 0.002(3) 0.05(1) Uiso 1.00 calc
H(10) H 0.566(3) 0.519(4) -0.051(3) 0.05(1) Uiso 1.00 calc
H(11) H 0.573(3) 0.406(3) -0.018(3) 0.04(1) Uiso 1.00 calc
H(12) H 0.619(3) 0.431(3) -0.094(3) 0.04(1) Uiso 1.00 calc
H(13) H 0.633(3) 0.585(3) 0.094(3) 0.04(1) Uiso 1.00 calc
H(14) H 0.744(2) 0.538(3) 0.174(2) 0.020(9) Uiso 1.00 calc
H(15) H 0.646(2) 0.461(3) 0.136(2) 0.019(9) Uiso 1.00 calc
H(16) H 1.050(3) 0.157(3) 0.217(3) 0.03(1) Uiso 1.00 calc
H(17) H 1.065(4) 0.050(5) 0.173(4) 0.08(2) Uiso 1.00 calc
H(18) H 1.064(3) 0.167(3) 0.122(3) 0.04(1) Uiso 1.00 calc
H(19) H 0.901(3) 0.249(3) 0.288(2) 0.028(10) Uiso 1.00 calc
H(20) H 0.931(2) 0.145(2) 0.258(2) 0.009(7) Uiso 1.00 calc
H(21) H 0.697(3) 0.244(3) 0.213(2) 0.03(1) Uiso 1.00 calc
H(22) H 0.598(3) -0.036(4) 0.283(3) 0.05(1) Uiso 1.00 calc
H(23) H 0.436(4) 0.247(4) 0.122(3) 0.06(1) Uiso 1.00 calc
H(24) H 0.482(3) 0.153(4) 0.090(3) 0.05(1) Uiso 1.00 calc
H(25) H 0.537(3) 0.251(3) 0.120(2) 0.018(8) Uiso 1.00 calc
H(26) H 0.587(3) 0.322(3) 0.272(3) 0.04(1) Uiso 1.00 calc
H(27) H 0.577(3) 0.235(3) 0.342(2) 0.020(9) Uiso 1.00 calc
H(28) H 0.485(3) 0.290(3) 0.270(3) 0.04(1) Uiso 1.00 calc
H(29) H 0.395(3) 0.127(3) 0.205(2) 0.025(9) Uiso 1.00 calc
H(30) H 0.446(3) 0.024(3) 0.185(2) 0.021(9) Uiso 1.00 calc
H(31) H 0.478(3) 0.064(3) 0.288(2) 0.025(9) Uiso 1.00 calc
H(32) H 0.988(3) 0.063(3) 0.407(2) 0.029(10) Uiso 1.00 calc
H(33) H 0.941(3) -0.037(3) 0.422(2) 0.027(10) Uiso 1.00 calc
H(34) H 1.030(4) -0.046(4) 0.401(3) 0.05(1) Uiso 1.00 calc
H(35) H 0.717(3) -0.170(3) 0.348(3) 0.03(1) Uiso 1.00 calc
H(36) H 0.828(2) -0.161(3) 0.353(2) 0.015(8) Uiso 1.00 calc
H(37) H 0.845(3) -0.173(3) 0.208(2) 0.027(10) Uiso 1.00 calc
H(38) H 0.792(3) -0.271(3) 0.141(3) 0.04(1) Uiso 1.00 calc
H(39) H 0.631(3) -0.065(3) 0.124(2) 0.022(9) Uiso 1.00 calc
H(40) H 0.578(3) 0.071(3) 0.016(2) 0.021(9) Uiso 1.00 calc
H(41) H 0.660(3) 0.100(3) -0.066(2) 0.025(9) Uiso 1.00 calc

loop_
_atom_site_aniso_label
_atom_site_aniso_U_11
_atom_site_aniso_U_22
_atom_site_aniso_U_33
_atom_site_aniso_U_12
_atom_site_aniso_U_13
_atom_site_aniso_U_23
S(1) 0.0226(3) 0.0176(3) 0.0161(3) 0.0016(3) 0.0092(3) 0.0010(3)
S(2) 0.0279(4) 0.0153(3) 0.0252(4) -0.0033(3) 0.0175(3) -0.0025(3)
O(1) 0.0154(9) 0.0158(10) 0.024(1) 0.0027(8) 0.0081(8) -0.0019(8)
O(2) 0.0140(9) 0.021(1) 0.021(1) 0.0036(8) 0.0061(8) 0.0018(8)
O(3) 0.034(1) 0.021(1) 0.038(1) 0.0011(10) 0.023(1) -0.0055(10)
O(4) 0.025(1) 0.058(2) 0.029(1) 0.018(1) 0.011(1) 0.011(1)
N(1) 0.022(1) 0.020(1) 0.026(1) 0.004(1) 0.014(1) 0.005(1)
C(1) 0.022(1) 0.017(1) 0.023(1) 0.002(1) 0.014(1) 0.000(1)
C(2) 0.023(1) 0.019(1) 0.023(1) -0.003(1) 0.015(1) -0.004(1)
C(3) 0.017(1) 0.018(1) 0.018(1) -0.004(1) 0.010(1) -0.005(1)
C(4) 0.020(1) 0.017(1) 0.019(1) -0.002(1) 0.010(1) 0.000(1)
C(5) 0.015(1) 0.016(1) 0.018(1) -0.002(1) 0.008(1) -0.002(1)
C(6) 0.017(1) 0.016(1) 0.019(1) -0.002(1) 0.009(1) -0.003(1)
C(7) 0.012(1) 0.015(1) 0.017(1) -0.0026(10) 0.006(1) -0.002(1)
C(8) 0.015(1) 0.013(1) 0.021(1) 0.000(1) 0.008(1) -0.001(1)
C(9) 0.020(1) 0.016(1) 0.020(1) 0.001(1) 0.009(1) 0.000(1)
C(10) 0.030(2) 0.017(1) 0.033(2) 0.003(1) 0.018(1) 0.005(1)
C(11) 0.022(2) 0.026(2) 0.029(2) 0.005(1) 0.007(1) 0.000(1)
C(12) 0.029(2) 0.021(1) 0.027(2) 0.005(1) 0.016(1) 0.000(1)
C(13) 0.017(1) 0.030(2) 0.030(2) 0.004(1) 0.010(1) 0.000(1)
C(14) 0.013(1) 0.018(1) 0.017(1) -0.001(1) 0.006(1) 0.000(1)
C(15) 0.014(1) 0.015(1) 0.012(1) -0.002(1) 0.0052(10) -0.002(1)
C(16) 0.015(1) 0.013(1) 0.019(1) 0.000(1) 0.007(1) -0.002(1)
C(17) 0.016(1) 0.015(1) 0.016(1) 0.000(1) 0.007(1) -0.002(1)
C(18) 0.018(1) 0.016(1) 0.016(1) -0.003(1) 0.009(1) -0.002(1)
C(19) 0.018(1) 0.013(1) 0.015(1) -0.002(1) 0.009(1) -0.002(1)
C(20) 0.013(1) 0.016(1) 0.015(1) 0.002(1) 0.006(1) 0.000(1)
C(21) 0.014(1) 0.019(1) 0.023(1) 0.000(1) 0.008(1) -0.003(1)
C(22) 0.018(1) 0.027(2) 0.029(2) 0.006(1) 0.007(1) 0.006(1)
C(23) 0.018(1) 0.018(1) 0.042(2) 0.001(1) 0.014(1) -0.009(1)
C(24) 0.015(1) 0.022(1) 0.028(2) -0.002(1) 0.009(1) -0.004(1)
C(25) 0.016(1) 0.033(2) 0.024(2) 0.001(1) -0.001(1) 0.003(1)
C(26) 0.026(1) 0.015(1) 0.020(1) 0.002(1) 0.013(1) 0.001(1)
C(27) 0.023(1) 0.019(1) 0.021(1) 0.001(1) 0.014(1) 0.000(1)
C(28) 0.017(1) 0.016(1) 0.015(1) -0.004(1) 0.006(1) -0.003(1)
C(29) 0.019(1) 0.024(1) 0.018(1) -0.001(1) 0.010(1) -0.003(1)
C(30) 0.017(1) 0.024(1) 0.018(1) 0.004(1) 0.006(1) -0.003(1)
C(31) 0.016(1) 0.020(1) 0.016(1) 0.002(1) 0.005(1) 0.000(1)
C(32) 0.017(1) 0.017(1) 0.018(1) -0.004(1) 0.008(1) -0.003(1)
C(33) 0.015(1) 0.016(1) 0.018(1) -0.002(1) 0.009(1) -0.003(1)

loop_
_atom_type_symbol
_atom_type_description
_atom_type_scat_dispersion_real
_atom_type_scat_dispersion_imag
_atom_type_scat_source
C C 0.003 0.002
;International Tables for Crystallography
(1992, Vol. C, Tables 4.2.6.8 and 6.1.1.1)
;
H H 0.000 0.000
;International Tables for Crystallography
(1992, Vol. C, Table 6.1.1.2)
;
N N 0.006 0.003
;International Tables for Crystallography
(1992, Vol. C, Tables 4.2.6.8 and 6.1.1.1)
;
O O 0.011 0.006
;International Tables for Crystallography
(1992, Vol. C, Tables 4.2.6.8 and 6.1.1.1)
;
S S 0.125 0.123
;International Tables for Crystallography
(1992, Vol. C, Tables 4.2.6.8 and 6.1.1.1)
;

loop_
_geom_angle_atom_site_label_1
_geom_angle_atom_site_label_2
_geom_angle_atom_site_label_3
_geom_angle
_geom_angle_site_symmetry_1
_geom_angle_site_symmetry_2
_geom_angle_site_symmetry_3
_geom_angle_publ_flag
C(1) S(1) C(2) 102.1(1) 1_555 1_555 1_555 yes
C(26) S(2) C(27) 102.1(1) 1_555 1_555 1_555 yes
C(8) O(1) C(13) 112.9(2) 1_555 1_555 1_555 yes
C(20) O(2) C(25) 112.5(2) 1_555 1_555 1_555 yes
O(3) N(1) O(4) 124.2(3) 1_555 1_555 1_555 yes
O(3) N(1) C(33) 117.4(3) 1_555 1_555 1_555 yes
O(4) N(1) C(33) 118.4(3) 1_555 1_555 1_555 yes
S(1) C(1) C(32) 116.7(2) 1_555 1_555 1_555 yes
S(1) C(1) H(1) 111(1) 1_555 1_555 1_555 no
S(1) C(1) H(2) 103(2) 1_555 1_555 1_555 no
C(32) C(1) H(1) 108(1) 1_555 1_555 1_555 no
C(32) C(1) H(2) 109(1) 1_555 1_555 1_555 no
H(1) C(1) H(2) 105(2) 1_555 1_555 1_555 no
S(1) C(2) C(3) 116.2(2) 1_555 1_555 1_555 yes
S(1) C(2) H(3) 101(2) 1_555 1_555 1_555 no
S(1) C(2) H(4) 97(2) 1_555 1_555 1_555 no
C(3) C(2) H(3) 112(2) 1_555 1_555 1_555 no
C(3) C(2) H(4) 116(2) 1_555 1_555 1_555 no
H(3) C(2) H(4) 111(2) 1_555 1_555 1_555 no
C(2) C(3) C(4) 119.6(3) 1_555 1_555 1_555 yes
C(2) C(3) C(8) 121.9(3) 1_555 1_555 1_555 yes
C(4) C(3) C(8) 118.5(3) 1_555 1_555 1_555 yes
C(3) C(4) C(5) 121.8(3) 1_555 1_555 1_555 yes
C(3) C(4) H(5) 115(1) 1_555 1_555 1_555 no
C(5) C(4) H(5) 122(1) 1_555 1_555 1_555 no
C(4) C(5) C(6) 118.1(3) 1_555 1_555 1_555 yes
C(4) C(5) C(9) 120.5(3) 1_555 1_555 1_555 yes
C(6) C(5) C(9) 121.5(2) 1_555 1_555 1_555 yes
C(5) C(6) C(7) 122.1(3) 1_555 1_555 1_555 yes
C(5) C(6) H(6) 120(2) 1_555 1_555 1_555 no
C(7) C(6) H(6) 116(2) 1_555 1_555 1_555 no
C(6) C(7) C(8) 117.8(3) 1_555 1_555 1_555 yes
C(6) C(7) C(14) 119.4(2) 1_555 1_555 1_555 yes
C(8) C(7) C(14) 122.9(2) 1_555 1_555 1_555 yes
O(1) C(8) C(3) 118.2(2) 1_555 1_555 1_555 yes
O(1) C(8) C(7) 120.1(2) 1_555 1_555 1_555 yes
C(3) C(8) C(7) 121.7(3) 1_555 1_555 1_555 yes
C(5) C(9) C(10) 109.4(2) 1_555 1_555 1_555 yes
C(5) C(9) C(11) 109.0(2) 1_555 1_555 1_555 yes
C(5) C(9) C(12) 112.6(2) 1_555 1_555 1_555 yes
C(10) C(9) C(11) 108.8(3) 1_555 1_555 1_555 yes
C(10) C(9) C(12) 108.2(2) 1_555 1_555 1_555 yes
C(11) C(9) C(12) 108.8(3) 1_555 1_555 1_555 yes
C(9) C(10) H(7) 110(1) 1_555 1_555 1_555 no
C(9) C(10) H(8) 108(2) 1_555 1_555 1_555 no
C(9) C(10) H(9) 107(2) 1_555 1_555 1_555 no
H(7) C(10) H(8) 107(3) 1_555 1_555 1_555 no
H(7) C(10) H(9) 110(3) 1_555 1_555 1_555 no
H(8) C(10) H(9) 111(3) 1_555 1_555 1_555 no
C(9) C(11) H(10) 109(2) 1_555 1_555 1_555 no
C(9) C(11) H(11) 106(2) 1_555 1_555 1_555 no
C(9) C(11) H(12) 110(2) 1_555 1_555 1_555 no
H(10) C(11) H(11) 108(3) 1_555 1_555 1_555 no
H(10) C(11) H(12) 106(3) 1_555 1_555 1_555 no
H(11) C(11) H(12) 115(3) 1_555 1_555 1_555 no
C(9) C(12) H(13) 110(2) 1_555 1_555 1_555 no
C(9) C(12) H(14) 117(1) 1_555 1_555 1_555 no
C(9) C(12) H(15) 114(1) 1_555 1_555 1_555 no
H(13) C(12) H(14) 107(2) 1_555 1_555 1_555 no
H(13) C(12) H(15) 107(2) 1_555 1_555 1_555 no
H(14) C(12) H(15) 98(2) 1_555 1_555 1_555 no
O(1) C(13) H(16) 110(2) 1_555 1_555 1_555 no
O(1) C(13) H(17) 104(3) 1_555 1_555 1_555 no
O(1) C(13) H(18) 109(2) 1_555 1_555 1_555 no
H(16) C(13) H(17) 110(3) 1_555 1_555 1_555 no
H(16) C(13) H(18) 112(3) 1_555 1_555 1_555 no
H(17) C(13) H(18) 109(3) 1_555 1_555 1_555 no
C(7) C(14) C(15) 114.6(2) 1_555 1_555 1_555 yes
C(7) C(14) H(19) 106(2) 1_555 1_555 1_555 no
C(7) C(14) H(20) 110(1) 1_555 1_555 1_555 no
C(15) C(14) H(19) 109(2) 1_555 1_555 1_555 no
C(15) C(14) H(20) 107(1) 1_555 1_555 1_555 no
H(19) C(14) H(20) 108(2) 1_555 1_555 1_555 no
C(14) C(15) C(16) 122.2(2) 1_555 1_555 1_555 yes
C(14) C(15) C(20) 120.1(2) 1_555 1_555 1_555 yes
C(16) C(15) C(20) 117.7(2) 1_555 1_555 1_555 yes
C(15) C(16) C(17) 122.9(3) 1_555 1_555 1_555 yes
C(15) C(16) H(21) 116(2) 1_555 1_555 1_555 no
C(17) C(16) H(21) 120(2) 1_555 1_555 1_555 no
C(16) C(17) C(18) 117.6(3) 1_555 1_555 1_555 yes
C(16) C(17) C(21) 119.9(2) 1_555 1_555 1_555 yes
C(18) C(17) C(21) 122.5(3) 1_555 1_555 1_555 yes
C(17) C(18) C(19) 121.5(3) 1_555 1_555 1_555 yes
C(17) C(18) H(22) 122(2) 1_555 1_555 1_555 no
C(19) C(18) H(22) 115(2) 1_555 1_555 1_555 no
C(18) C(19) C(20) 119.0(3) 1_555 1_555 1_555 yes
C(18) C(19) C(26) 120.1(3) 1_555 1_555 1_555 yes
C(20) C(19) C(26) 120.7(2) 1_555 1_555 1_555 yes
O(2) C(20) C(15) 119.9(2) 1_555 1_555 1_555 yes
O(2) C(20) C(19) 118.7(2) 1_555 1_555 1_555 yes
C(15) C(20) C(19) 121.2(2) 1_555 1_555 1_555 yes
C(17) C(21) C(22) 109.7(2) 1_555 1_555 1_555 yes
C(17) C(21) C(23) 109.3(2) 1_555 1_555 1_555 yes
C(17) C(21) C(24) 112.3(2) 1_555 1_555 1_555 yes
C(22) C(21) C(23) 109.1(3) 1_555 1_555 1_555 yes
C(22) C(21) C(24) 107.8(2) 1_555 1_555 1_555 yes
C(23) C(21) C(24) 108.6(2) 1_555 1_555 1_555 yes
C(21) C(22) H(23) 102(2) 1_555 1_555 1_555 no
C(21) C(22) H(24) 110(2) 1_555 1_555 1_555 no
C(21) C(22) H(25) 109(2) 1_555 1_555 1_555 no
H(23) C(22) H(24) 118(4) 1_555 1_555 1_555 no
H(23) C(22) H(25) 111(3) 1_555 1_555 1_555 no
H(24) C(22) H(25) 104(3) 1_555 1_555 1_555 no
C(21) C(23) H(26) 116(2) 1_555 1_555 1_555 no
C(21) C(23) H(27) 111(1) 1_555 1_555 1_555 no
C(21) C(23) H(28) 112(2) 1_555 1_555 1_555 no
H(26) C(23) H(27) 107(2) 1_555 1_555 1_555 no
H(26) C(23) H(28) 106(3) 1_555 1_555 1_555 no
H(27) C(23) H(28) 102(3) 1_555 1_555 1_555 no
C(21) C(24) H(29) 108(2) 1_555 1_555 1_555 no
C(21) C(24) H(30) 110(1) 1_555 1_555 1_555 no
C(21) C(24) H(31) 111(1) 1_555 1_555 1_555 no
H(29) C(24) H(30) 107(2) 1_555 1_555 1_555 no
H(29) C(24) H(31) 108(2) 1_555 1_555 1_555 no
H(30) C(24) H(31) 108(2) 1_555 1_555 1_555 no
O(2) C(25) H(32) 115(2) 1_555 1_555 1_555 no
O(2) C(25) H(33) 107(2) 1_555 1_555 1_555 no
O(2) C(25) H(34) 111(2) 1_555 1_555 1_555 no
H(32) C(25) H(33) 103(3) 1_555 1_555 1_555 no
H(32) C(25) H(34) 107(3) 1_555 1_555 1_555 no
H(33) C(25) H(34) 109(3) 1_555 1_555 1_555 no
S(2) C(26) C(19) 113.0(2) 1_555 1_555 1_555 yes
S(2) C(26) H(35) 107(2) 1_555 1_555 1_555 no
S(2) C(26) H(36) 115(1) 1_555 1_555 1_555 no
C(19) C(26) H(35) 108(2) 1_555 1_555 1_555 no
C(19) C(26) H(36) 106(1) 1_555 1_555 1_555 no
H(35) C(26) H(36) 105(2) 1_555 1_555 1_555 no
S(2) C(27) C(28) 117.5(2) 1_555 1_555 1_555 yes
S(2) C(27) H(37) 108(2) 1_555 1_555 1_555 no
S(2) C(27) H(38) 101(2) 1_555 1_555 1_555 no
C(28) C(27) H(37) 107(2) 1_555 1_555 1_555 no
C(28) C(27) H(38) 108(2) 1_555 1_555 1_555 no
H(37) C(27) H(38) 113(3) 1_555 1_555 1_555 no
C(27) C(28) C(29) 123.1(3) 1_555 1_555 1_555 yes
C(27) C(28) C(33) 120.9(2) 1_555 1_555 1_555 yes
C(29) C(28) C(33) 116.0(3) 1_555 1_555 1_555 yes
C(28) C(29) C(30) 120.6(3) 1_555 1_555 1_555 yes
C(28) C(29) H(39) 119(2) 1_555 1_555 1_555 no
C(30) C(29) H(39) 119(2) 1_555 1_555 1_555 no
C(29) C(30) C(31) 121.0(3) 1_555 1_555 1_555 yes
C(29) C(30) H(40) 125(2) 1_555 1_555 1_555 no
C(31) C(30) H(40) 113(2) 1_555 1_555 1_555 no
C(30) C(31) C(32) 120.7(3) 1_555 1_555 1_555 yes
C(30) C(31) H(41) 121(2) 1_555 1_555 1_555 no
C(32) C(31) H(41) 117(2) 1_555 1_555 1_555 no
C(1) C(32) C(31) 122.9(3) 1_555 1_555 1_555 yes
C(1) C(32) C(33) 120.8(2) 1_555 1_555 1_555 yes
C(31) C(32) C(33) 116.3(3) 1_555 1_555 1_555 yes
N(1) C(33) C(28) 117.7(2) 1_555 1_555 1_555 yes
N(1) C(33) C(32) 117.0(2) 1_555 1_555 1_555 yes
C(28) C(33) C(32) 125.3(3) 1_555 1_555 1_555 yes

loop_
_geom_bond_atom_site_label_1
_geom_bond_atom_site_label_2
_geom_bond_distance
_geom_bond_site_symmetry_1
_geom_bond_site_symmetry_2
_geom_bond_publ_flag
S(1) C(1) 1.808(3) 1_555 1_555 yes
S(1) C(2) 1.826(3) 1_555 1_555 yes
S(2) C(26) 1.833(3) 1_555 1_555 yes
S(2) C(27) 1.818(3) 1_555 1_555 yes
O(1) C(8) 1.397(3) 1_555 1_555 yes
O(1) C(13) 1.441(4) 1_555 1_555 yes
O(2) C(20) 1.393(3) 1_555 1_555 yes
O(2) C(25) 1.440(4) 1_555 1_555 yes
O(3) N(1) 1.238(3) 1_555 1_555 yes
O(4) N(1) 1.223(4) 1_555 1_555 yes
N(1) C(33) 1.478(4) 1_555 1_555 yes
C(1) C(32) 1.527(4) 1_555 1_555 yes
C(2) C(3) 1.520(4) 1_555 1_555 yes
C(3) C(4) 1.401(4) 1_555 1_555 yes
C(3) C(8) 1.405(4) 1_555 1_555 yes
C(4) C(5) 1.399(4) 1_555 1_555 yes
C(5) C(6) 1.398(4) 1_555 1_555 yes
C(5) C(9) 1.534(4) 1_555 1_555 yes
C(6) C(7) 1.412(4) 1_555 1_555 yes
C(7) C(8) 1.399(4) 1_555 1_555 yes
C(7) C(14) 1.513(4) 1_555 1_555 yes
C(9) C(10) 1.546(4) 1_555 1_555 yes
C(9) C(11) 1.533(4) 1_555 1_555 yes
C(9) C(12) 1.542(4) 1_555 1_555 yes
C(14) C(15) 1.529(4) 1_555 1_555 yes
C(15) C(16) 1.395(4) 1_555 1_555 yes
C(15) C(20) 1.405(4) 1_555 1_555 yes
C(16) C(17) 1.404(4) 1_555 1_555 yes
C(17) C(18) 1.394(4) 1_555 1_555 yes
C(17) C(21) 1.536(4) 1_555 1_555 yes
C(18) C(19) 1.404(4) 1_555 1_555 yes
C(19) C(20) 1.397(4) 1_555 1_555 yes
C(19) C(26) 1.513(4) 1_555 1_555 yes
C(21) C(22) 1.545(4) 1_555 1_555 yes
C(21) C(23) 1.547(4) 1_555 1_555 yes
C(21) C(24) 1.538(4) 1_555 1_555 yes
C(27) C(28) 1.522(4) 1_555 1_555 yes
C(28) C(29) 1.391(4) 1_555 1_555 yes
C(28) C(33) 1.405(4) 1_555 1_555 yes
C(29) C(30) 1.400(4) 1_555 1_555 yes
C(30) C(31) 1.397(4) 1_555 1_555 yes
C(31) C(32) 1.388(4) 1_555 1_555 yes
C(32) C(33) 1.397(4) 1_555 1_555 yes

loop_
_geom_contact_atom_site_label_1
_geom_contact_atom_site_label_2
_geom_contact_distance
_geom_contact_site_symmetry_1
_geom_contact_site_symmetry_2
S(1) C(16) 3.547(3) 1_555 4_554
S(2) C(12) 3.577(3) 1_555 1_545
O(3) C(10) 3.306(4) 1_555 1_545
O(3) C(26) 3.328(4) 1_555 4_544
O(3) C(2) 3.556(4) 1_555 3_755
O(4) C(14) 3.312(4) 1_555 2_745
O(4) C(2) 3.459(4) 1_555 3_755

loop_
_geom_torsion_atom_site_label_1
_geom_torsion_atom_site_label_2
_geom_torsion_atom_site_label_3
_geom_torsion_atom_site_label_4
_geom_torsion
_geom_torsion_site_symmetry_1
_geom_torsion_site_symmetry_2
_geom_torsion_site_symmetry_3
_geom_torsion_site_symmetry_4
_geom_torsion_publ_flag
S(1) C(1) C(32) C(31) 20.1(4) 1_555 1_555 1_555 1_555 yes
S(1) C(1) C(32) C(33) -160.8(2) 1_555 1_555 1_555 1_555 yes
S(1) C(2) C(3) C(4) -82.3(3) 1_555 1_555 1_555 1_555 yes
S(1) C(2) C(3) C(8) 100.2(3) 1_555 1_555 1_555 1_555 yes
S(2) C(26) C(19) C(18) 80.0(3) 1_555 1_555 1_555 1_555 yes
S(2) C(26) C(19) C(20) -94.8(3) 1_555 1_555 1_555 1_555 yes
S(2) C(27) C(28) C(29) 13.5(4) 1_555 1_555 1_555 1_555 yes
S(2) C(27) C(28) C(33) -167.7(2) 1_555 1_555 1_555 1_555 yes
O(1) C(8) C(3) C(2) -6.2(4) 1_555 1_555 1_555 1_555 yes
O(1) C(8) C(3) C(4) 176.2(2) 1_555 1_555 1_555 1_555 yes
O(1) C(8) C(7) C(6) -179.2(2) 1_555 1_555 1_555 1_555 yes
O(1) C(8) C(7) C(14) 0.8(4) 1_555 1_555 1_555 1_555 yes
O(2) C(20) C(15) C(14) -3.5(4) 1_555 1_555 1_555 1_555 yes
O(2) C(20) C(15) C(16) 177.9(2) 1_555 1_555 1_555 1_555 yes
O(2) C(20) C(19) C(18) -178.3(2) 1_555 1_555 1_555 1_555 yes
O(2) C(20) C(19) C(26) -3.4(4) 1_555 1_555 1_555 1_555 yes
O(3) N(1) C(33) C(28) 120.0(3) 1_555 1_555 1_555 1_555 yes
O(3) N(1) C(33) C(32) -60.6(3) 1_555 1_555 1_555 1_555 yes
O(4) N(1) C(33) C(28) -59.8(4) 1_555 1_555 1_555 1_555 yes
O(4) N(1) C(33) C(32) 119.5(3) 1_555 1_555 1_555 1_555 yes
N(1) C(33) C(28) C(27) 4.0(4) 1_555 1_555 1_555 1_555 yes
N(1) C(33) C(28) C(29) -177.1(3) 1_555 1_555 1_555 1_555 yes
N(1) C(33) C(32) C(1) 1.2(4) 1_555 1_555 1_555 1_555 yes
N(1) C(33) C(32) C(31) -179.6(2) 1_555 1_555 1_555 1_555 yes
C(1) S(1) C(2) C(3) -79.7(2) 1_555 1_555 1_555 1_555 yes
C(1) C(32) C(31) C(30) 177.1(3) 1_555 1_555 1_555 1_555 yes
C(1) C(32) C(33) C(28) -179.5(3) 1_555 1_555 1_555 1_555 yes
C(2) S(1) C(1) C(32) 79.8(2) 1_555 1_555 1_555 1_555 yes
C(2) C(3) C(4) C(5) -175.4(3) 1_555 1_555 1_555 1_555 yes
C(2) C(3) C(8) C(7) 176.5(3) 1_555 1_555 1_555 1_555 yes
C(3) C(4) C(5) C(6) -0.2(4) 1_555 1_555 1_555 1_555 yes
C(3) C(4) C(5) C(9) 179.4(3) 1_555 1_555 1_555 1_555 yes
C(3) C(8) O(1) C(13) 98.7(3) 1_555 1_555 1_555 1_555 yes
C(3) C(8) C(7) C(6) -2.1(4) 1_555 1_555 1_555 1_555 yes
C(3) C(8) C(7) C(14) 178.0(3) 1_555 1_555 1_555 1_555 yes
C(4) C(3) C(8) C(7) -1.0(4) 1_555 1_555 1_555 1_555 yes
C(4) C(5) C(6) C(7) -3.1(4) 1_555 1_555 1_555 1_555 yes
C(4) C(5) C(9) C(10) -59.7(3) 1_555 1_555 1_555 1_555 yes
C(4) C(5) C(9) C(11) 59.1(3) 1_555 1_555 1_555 1_555 yes
C(4) C(5) C(9) C(12) 179.9(3) 1_555 1_555 1_555 1_555 yes
C(5) C(4) C(3) C(8) 2.2(4) 1_555 1_555 1_555 1_555 yes
C(5) C(6) C(7) C(8) 4.2(4) 1_555 1_555 1_555 1_555 yes
C(5) C(6) C(7) C(14) -175.9(3) 1_555 1_555 1_555 1_555 yes
C(6) C(5) C(9) C(10) 119.8(3) 1_555 1_555 1_555 1_555 yes
C(6) C(5) C(9) C(11) -121.4(3) 1_555 1_555 1_555 1_555 yes
C(6) C(5) C(9) C(12) -0.6(4) 1_555 1_555 1_555 1_555 yes
C(6) C(7) C(14) C(15) 78.5(3) 1_555 1_555 1_555 1_555 yes
C(7) C(6) C(5) C(9) 177.3(3) 1_555 1_555 1_555 1_555 yes
C(7) C(8) O(1) C(13) -84.0(3) 1_555 1_555 1_555 1_555 yes
C(7) C(14) C(15) C(16) -52.2(4) 1_555 1_555 1_555 1_555 yes
C(7) C(14) C(15) C(20) 129.3(3) 1_555 1_555 1_555 1_555 yes
C(8) C(7) C(14) C(15) -101.6(3) 1_555 1_555 1_555 1_555 yes
C(14) C(15) C(16) C(17) -179.5(3) 1_555 1_555 1_555 1_555 yes
C(14) C(15) C(20) C(19) -179.0(2) 1_555 1_555 1_555 1_555 yes
C(15) C(16) C(17) C(18) -0.1(4) 1_555 1_555 1_555 1_555 yes
C(15) C(16) C(17) C(21) 179.0(3) 1_555 1_555 1_555 1_555 yes
C(15) C(20) O(2) C(25) 92.4(3) 1_555 1_555 1_555 1_555 yes
C(15) C(20) C(19) C(18) -2.8(4) 1_555 1_555 1_555 1_555 yes
C(15) C(20) C(19) C(26) 172.1(3) 1_555 1_555 1_555 1_555 yes
C(16) C(15) C(20) C(19) 2.4(4) 1_555 1_555 1_555 1_555 yes
C(16) C(17) C(18) C(19) -0.3(4) 1_555 1_555 1_555 1_555 yes
C(16) C(17) C(21) C(22) 56.5(4) 1_555 1_555 1_555 1_555 yes
C(16) C(17) C(21) C(23) -63.1(3) 1_555 1_555 1_555 1_555 yes
C(16) C(17) C(21) C(24) 176.3(3) 1_555 1_555 1_555 1_555 yes
C(17) C(16) C(15) C(20) -1.0(4) 1_555 1_555 1_555 1_555 yes
C(17) C(18) C(19) C(20) 1.7(4) 1_555 1_555 1_555 1_555 yes
C(17) C(18) C(19) C(26) -173.2(3) 1_555 1_555 1_555 1_555 yes
C(18) C(17) C(21) C(22) -124.5(3) 1_555 1_555 1_555 1_555 yes
C(18) C(17) C(21) C(23) 115.9(3) 1_555 1_555 1_555 1_555 yes
C(18) C(17) C(21) C(24) -4.6(4) 1_555 1_555 1_555 1_555 yes
C(19) C(18) C(17) C(21) -179.4(3) 1_555 1_555 1_555 1_555 yes
C(19) C(20) O(2) C(25) -92.1(3) 1_555 1_555 1_555 1_555 yes
C(19) C(26) S(2) C(27) 61.9(2) 1_555 1_555 1_555 1_555 yes
C(26) S(2) C(27) C(28) -94.8(2) 1_555 1_555 1_555 1_555 yes
C(27) C(28) C(29) C(30) 174.2(3) 1_555 1_555 1_555 1_555 yes
C(27) C(28) C(33) C(32) -175.3(3) 1_555 1_555 1_555 1_555 yes
C(28) C(29) C(30) C(31) 2.5(5) 1_555 1_555 1_555 1_555 yes
C(28) C(33) C(32) C(31) -0.3(4) 1_555 1_555 1_555 1_555 yes
C(29) C(28) C(33) C(32) 3.6(4) 1_555 1_555 1_555 1_555 yes
C(29) C(30) C(31) C(32) 1.1(4) 1_555 1_555 1_555 1_555 yes
C(30) C(29) C(28) C(33) -4.6(4) 1_555 1_555 1_555 1_555 yes
C(30) C(31) C(32) C(33) -2.1(4) 1_555 1_555 1_555 1_555 yes
